data_7215402
loop_
_publ_author_name
'Liu, Qing-Yan'
'Li, Li-Qin'
'Wang, Yu-Ling'
'Yang, Er-Ler'
'Wei, Jia-Jia'
'Fu, Jiang-Hong'

_publ_section_title
;
 New heterometallic frameworks with flexible sulfonate-carboxylate ligand:
 syntheses, structures, and properties
;
_journal_issue 20
_journal_name_full CrystEngComm
_journal_page_first 6150
_journal_paper_doi 10.1039/c1ce05561e
_journal_volume 13
_journal_year 2011
_chemical_formula_sum 'C16 H26 Na8 O35 S4 Zn2'
_chemical_formula_weight 1221.27
_chemical_name_systematic
;
?
;
_space_group_IT_number 14
_symmetry_cell_setting monoclinic
_symmetry_space_group_name_Hall '-P 2yn'
_symmetry_space_group_name_H-M 'P 1 21/n 1'
_atom_sites_solution_hydrogens geom
_atom_sites_solution_primary direct
_atom_sites_solution_secondary difmap
_audit_creation_method SHELXL-97
_cell_angle_alpha 90.00
_cell_angle_beta 101.566(2)
_cell_angle_gamma 90.00
_cell_formula_units_Z 2
_cell_length_a 10.0335(17)
_cell_length_b 16.020(3)
_cell_length_c 12.195(2)
_cell_measurement_reflns_used 2655
_cell_measurement_temperature 296(2)
_cell_measurement_theta_max 28.33
_cell_measurement_theta_min 2.40
_cell_volume 1920.4(6)
_computing_cell_refinement 'Bruker SMART'
_computing_data_collection 'Bruker SMART'
_computing_data_reduction 'Bruker SAINT'
_computing_molecular_graphics 'Bruker SHELXTL'
_computing_publication_material 'Bruker SHELXTL'
_computing_structure_refinement 'SHELXL-97 (Sheldrick, 1997)'
_computing_structure_solution 'SHELXS-97 (Sheldrick, 1990)'
_diffrn_ambient_temperature 296(2)
_diffrn_measured_fraction_theta_full 0.989
_diffrn_measured_fraction_theta_max 0.989
_diffrn_measurement_device_type 'APEXII CCD'
_diffrn_measurement_method '\w scans'
_diffrn_radiation_monochromator graphite
_diffrn_radiation_source 'fine-focus sealed tube'
_diffrn_radiation_type MoK\a
_diffrn_radiation_wavelength 0.71073
_diffrn_reflns_av_R_equivalents 0.0677
_diffrn_reflns_av_sigmaI/netI 0.1015
_diffrn_reflns_limit_h_max 13
_diffrn_reflns_limit_h_min -11
_diffrn_reflns_limit_k_max 19
_diffrn_reflns_limit_k_min -21
_diffrn_reflns_limit_l_max 14
_diffrn_reflns_limit_l_min -16
_diffrn_reflns_number 12087
_diffrn_reflns_theta_full 28.36
_diffrn_reflns_theta_max 28.36
_diffrn_reflns_theta_min 2.40
_exptl_absorpt_coefficient_mu 1.678
_exptl_absorpt_correction_T_max 0.8369
_exptl_absorpt_correction_T_min 0.6242
_exptl_absorpt_correction_type multi-scan
_exptl_absorpt_process_details '(SADABS; Bruker 2008)'
_exptl_crystal_colour colorless
_exptl_crystal_density_diffrn 2.112
_exptl_crystal_density_method 'not measured'
_exptl_crystal_description block
_exptl_crystal_F_000 1228
_exptl_crystal_size_max 0.31
_exptl_crystal_size_mid 0.15
_exptl_crystal_size_min 0.11
_refine_diff_density_max 0.690
_refine_diff_density_min -0.665
_refine_diff_density_rms 0.127
_refine_ls_extinction_method none
_refine_ls_goodness_of_fit_ref 1.008
_refine_ls_hydrogen_treatment constr
_refine_ls_matrix_type full
_refine_ls_number_parameters 298
_refine_ls_number_reflns 4760
_refine_ls_number_restraints 0
_refine_ls_restrained_S_all 1.008
_refine_ls_R_factor_all 0.1077
_refine_ls_R_factor_gt 0.0526
_refine_ls_shift/su_max 0.001
_refine_ls_shift/su_mean 0.000
_refine_ls_structure_factor_coef Fsqd
_refine_ls_weighting_details 'calc w=1/[\s^2^(Fo^2^)+(0.0525P)^2^+0.0706P] where P=(Fo^2^+2Fc^2^)/3'
_refine_ls_weighting_scheme calc
_refine_ls_wR_factor_gt 0.1055
_refine_ls_wR_factor_ref 0.1228
_reflns_number_gt 2952
_reflns_number_total 4760
_reflns_threshold_expression >2sigma(I)
_cod_data_source_file c1ce05561e.txt
_cod_data_source_block 2
_cod_depositor_comments
;
The following automatic conversions were performed:

'_symmetry_cell_setting' value 'Monoclinic' changed to 'monoclinic'
according to
/usr/data/users/saulius/automatic-downloads/retrospective/RSC/lib/dictionaries/cif_core.dic
dictionary named 'cif_core.dic' version 2.4.2 from
2011-04-26.

'_exptl_absorpt_correction_type' value 'Multi-scan'
changed to 'multi-scan' according to
/usr/data/users/saulius/automatic-downloads/retrospective/RSC/lib/dictionaries/cif_core.dic
dictionary named 'cif_core.dic' version 2.4.2 from 2011-04-26.

Automatic conversion script
Id: cif_fix_values 2281 2013-09-26 08:29:07Z andrius 
;
_cod_original_sg_symbol_Hall -P2yn
_cod_original_sg_symbol_H-M P2(1)/n
_cod_database_code 7215402

loop_
_symmetry_equiv_pos_as_xyz
'x, y, z'
'-x+1/2, y+1/2, -z+1/2'
'-x, -y, -z'
'x-1/2, -y-1/2, z-1/2'

loop_
_atom_site_label
_atom_site_type_symbol
_atom_site_fract_x
_atom_site_fract_y
_atom_site_fract_z
_atom_site_U_iso_or_equiv
_atom_site_adp_type
_atom_site_occupancy
_atom_site_symmetry_multiplicity
_atom_site_calc_flag
_atom_site_refinement_flags
_atom_site_disorder_group
Zn1 Zn 0.78224(5) 0.24177(3) 0.91360(4) 0.01754(15) Uani 1 1 d . .
Na1 Na 0.70628(16) 0.10259(12) 1.07004(13) 0.0223(4) Uani 1 1 d . .
Na2 Na 1.1013(3) 0.36548(17) 1.05249(19) 0.0676(8) Uani 1 1 d . .
Na3 Na 0.57031(18) 0.23060(12) 1.27743(15) 0.0276(4) Uani 1 1 d . .
Na4 Na 0.5978(2) 0.43552(14) 0.91775(15) 0.0368(5) Uani 1 1 d . .
S1 S 0.65550(10) 0.44057(7) 1.21645(8) 0.0165(2) Uani 1 1 d . .
S2 S 1.39215(10) 0.06331(7) 1.13961(9) 0.0179(2) Uani 1 1 d . .
O1 O 0.8003(3) 0.3362(2) 1.0231(2) 0.0227(7) Uani 1 1 d . .
O2 O 0.7430(3) 0.2508(2) 1.1511(2) 0.0250(7) Uani 1 1 d . .
O3 O 1.0709(3) 0.3312(2) 1.2287(3) 0.0277(8) Uani 1 1 d . .
O4 O 1.0999(3) 0.3060(2) 1.4112(2) 0.0215(7) Uani 1 1 d . .
O5 O 0.5671(3) 0.3766(2) 1.2471(3) 0.0372(9) Uani 1 1 d . .
O6 O 0.6880(3) 0.5060(2) 1.2979(3) 0.0398(10) Uani 1 1 d . .
O7 O 0.6017(3) 0.4736(2) 1.1055(2) 0.0313(8) Uani 1 1 d . .
O8 O 1.1505(3) 0.1461(2) 1.2784(2) 0.0280(8) Uani 1 1 d . .
O9 O 1.3320(3) 0.2228(2) 1.2723(2) 0.0258(8) Uani 1 1 d . .
O10 O 0.8913(3) 0.1442(2) 0.9829(2) 0.0235(7) Uani 1 1 d . .
O11 O 1.0584(3) 0.2322(2) 0.9762(3) 0.0259(8) Uani 1 1 d . .
O12 O 1.3927(3) 0.0221(2) 1.2455(3) 0.0324(9) Uani 1 1 d . .
O13 O 1.3708(3) 0.0072(2) 1.0458(3) 0.0302(8) Uani 1 1 d . .
O14 O 1.5120(3) 0.1162(2) 1.1461(3) 0.0260(8) Uani 1 1 d . .
O16 O 0.7019(4) 0.1284(3) 1.3866(3) 0.0576(12) Uani 1 1 d . .
O15 O 1.0251(10) 0.5245(7) 1.0275(7) 0.064(3) Uani 0.50 1 d P -1
O18 O 0.4579(4) 0.3174(3) 0.9946(4) 0.0614(13) Uani 1 1 d . .
O17 O 0.7013(3) 0.5545(2) 0.8423(3) 0.0383(9) Uani 1 1 d . .
C1 C 0.7825(4) 0.3188(3) 1.1216(3) 0.0181(10) Uani 1 1 d . .
C2 C 0.8123(4) 0.3905(3) 1.2076(3) 0.0160(9) Uani 1 1 d . .
H2A H 0.8699 0.4314 1.1796 0.019 Uiso 1 1 calc R .
C3 C 0.8882(4) 0.3605(3) 1.3218(3) 0.0198(10) Uani 1 1 d . .
H3A H 0.8942 0.4057 1.3754 0.024 Uiso 1 1 calc R .
H3B H 0.8379 0.3151 1.3473 0.024 Uiso 1 1 calc R .
C4 C 1.0298(4) 0.3308(3) 1.3165(3) 0.0179(10) Uani 1 1 d . .
C5 C 1.2409(4) 0.1701(3) 1.2303(3) 0.0191(10) Uani 1 1 d . .
C6 C 1.2505(4) 0.1350(3) 1.1167(3) 0.0146(9) Uani 1 1 d . .
H6B H 1.2733 0.1812 1.0712 0.018 Uiso 1 1 calc R .
C7 C 1.1180(4) 0.0966(3) 1.0543(3) 0.0201(10) Uani 1 1 d . .
H7B H 1.1368 0.0601 0.9958 0.024 Uiso 1 1 calc R .
H7C H 1.0782 0.0631 1.1058 0.024 Uiso 1 1 calc R .
C8 C 1.0174(4) 0.1632(3) 1.0029(3) 0.0185(10) Uani 1 1 d . .

loop_
_atom_site_aniso_label
_atom_site_aniso_U_11
_atom_site_aniso_U_22
_atom_site_aniso_U_33
_atom_site_aniso_U_23
_atom_site_aniso_U_13
_atom_site_aniso_U_12
Zn1 0.0170(2) 0.0188(3) 0.0167(2) 0.0020(2) 0.00283(18) -0.0013(2)
Na1 0.0217(9) 0.0232(11) 0.0225(9) 0.0022(8) 0.0059(7) 0.0002(8)
Na2 0.124(2) 0.0479(17) 0.0399(13) -0.0138(12) 0.0374(14) -0.0379(17)
Na3 0.0252(9) 0.0269(12) 0.0313(10) -0.0020(8) 0.0075(8) -0.0018(8)
Na4 0.0445(12) 0.0381(14) 0.0291(11) -0.0013(9) 0.0103(9) 0.0131(10)
S1 0.0146(5) 0.0176(7) 0.0162(5) -0.0001(4) 0.0002(4) 0.0020(4)
S2 0.0142(5) 0.0199(7) 0.0197(5) -0.0016(5) 0.0035(4) 0.0008(4)
O1 0.0287(17) 0.022(2) 0.0165(14) 0.0002(13) 0.0029(13) -0.0023(14)
O2 0.0317(17) 0.020(2) 0.0231(15) -0.0008(14) 0.0056(13) -0.0046(15)
O3 0.0251(17) 0.034(2) 0.0257(17) 0.0061(15) 0.0103(14) 0.0063(15)
O4 0.0151(15) 0.028(2) 0.0188(15) -0.0011(13) -0.0026(12) 0.0037(13)
O5 0.0252(18) 0.025(2) 0.068(2) 0.0185(18) 0.0237(17) 0.0045(15)
O6 0.0262(18) 0.042(2) 0.046(2) -0.0256(18) -0.0064(16) 0.0110(17)
O7 0.0303(18) 0.041(2) 0.0227(16) 0.0085(15) 0.0057(14) 0.0179(16)
O8 0.0320(18) 0.031(2) 0.0249(16) -0.0016(15) 0.0146(14) -0.0009(16)
O9 0.0191(16) 0.036(2) 0.0214(15) -0.0116(14) 0.0016(12) -0.0010(15)
O10 0.0142(15) 0.027(2) 0.0286(17) 0.0062(15) 0.0022(12) -0.0013(14)
O11 0.0243(16) 0.022(2) 0.0295(17) 0.0057(15) 0.0012(13) -0.0026(15)
O12 0.0294(18) 0.037(2) 0.0322(18) 0.0159(16) 0.0101(14) 0.0094(16)
O13 0.0233(17) 0.030(2) 0.0366(19) -0.0152(16) 0.0036(14) 0.0024(15)
O14 0.0164(15) 0.027(2) 0.0367(18) -0.0077(15) 0.0099(13) -0.0065(14)
O16 0.077(3) 0.054(3) 0.042(2) 0.002(2) 0.013(2) 0.034(2)
O15 0.056(7) 0.088(10) 0.048(7) 0.007(5) 0.010(5) 0.033(6)
O18 0.044(2) 0.062(3) 0.072(3) -0.032(2) -0.004(2) 0.010(2)
O17 0.0320(19) 0.037(3) 0.048(2) -0.0030(18) 0.0141(16) -0.0039(17)
C1 0.013(2) 0.022(3) 0.018(2) -0.0011(18) -0.0028(16) 0.0034(18)
C2 0.0129(19) 0.018(3) 0.0154(19) -0.0014(17) -0.0008(15) 0.0003(17)
C3 0.018(2) 0.021(3) 0.018(2) -0.0013(19) -0.0028(16) 0.0035(19)
C4 0.017(2) 0.014(3) 0.022(2) -0.0030(18) 0.0011(17) -0.0013(18)
C5 0.017(2) 0.023(3) 0.016(2) -0.0004(18) 0.0000(17) 0.0085(19)
C6 0.0127(19) 0.017(3) 0.0146(18) 0.0004(17) 0.0039(15) 0.0035(17)
C7 0.020(2) 0.020(3) 0.019(2) 0.0006(18) -0.0003(17) 0.0001(19)
C8 0.018(2) 0.023(3) 0.0132(19) -0.0013(18) 0.0007(16) 0.0004(19)

loop_
_atom_type_symbol
_atom_type_description
_atom_type_scat_dispersion_real
_atom_type_scat_dispersion_imag
_atom_type_scat_source
C C 0.0033 0.0016 'International Tables Vol C Tables 4.2.6.8 and 6.1.1.4'
H H 0.0000 0.0000 'International Tables Vol C Tables 4.2.6.8 and 6.1.1.4'
O O 0.0106 0.0060 'International Tables Vol C Tables 4.2.6.8 and 6.1.1.4'
Na Na 0.0362 0.0249 'International Tables Vol C Tables 4.2.6.8 and 6.1.1.4'
S S 0.1246 0.1234 'International Tables Vol C Tables 4.2.6.8 and 6.1.1.4'
Zn Zn 0.2839 1.4301 'International Tables Vol C Tables 4.2.6.8 and 6.1.1.4'

loop_
_geom_angle_atom_site_label_1
_geom_angle_atom_site_label_2
_geom_angle_atom_site_label_3
_geom_angle
_geom_angle_site_symmetry_1
_geom_angle_site_symmetry_3
O9 Zn1 O4 119.61(12) 4_565 4_565
O9 Zn1 O10 112.46(13) 4_565 .
O4 Zn1 O10 97.46(12) 4_565 .
O9 Zn1 O1 111.15(13) 4_565 .
O4 Zn1 O1 105.20(12) 4_565 .
O10 Zn1 O1 109.92(12) . .
O9 Zn1 Na1 150.93(11) 4_565 .
O4 Zn1 Na1 52.78(9) 4_565 .
O10 Zn1 Na1 50.43(9) . .
O1 Zn1 Na1 97.61(9) . .
O9 Zn1 Na4 89.16(10) 4_565 .
O4 Zn1 Na4 81.85(10) 4_565 .
O10 Zn1 Na4 154.70(9) . .
O1 Zn1 Na4 47.21(9) . .
Na1 Zn1 Na4 114.53(5) . .
O9 Zn1 Na3 37.07(9) 4_565 4_665
O4 Zn1 Na3 149.04(9) 4_565 4_665
O10 Zn1 Na3 82.56(9) . 4_665
O1 Zn1 Na3 103.80(9) . 4_665
Na1 Zn1 Na3 132.73(5) . 4_665
Na4 Zn1 Na3 110.93(5) . 4_665
O13 Na1 O6 88.11(14) 3_757 2_647
O13 Na1 O14 96.38(13) 3_757 1_455
O6 Na1 O14 95.06(14) 2_647 1_455
O13 Na1 O10 97.76(13) 3_757 .
O6 Na1 O10 101.79(13) 2_647 .
O14 Na1 O10 158.29(15) 1_455 .
O13 Na1 O4 86.14(12) 3_757 4_565
O6 Na1 O4 172.99(15) 2_647 4_565
O14 Na1 O4 89.57(12) 1_455 4_565
O10 Na1 O4 75.07(11) . 4_565
O13 Na1 O2 162.01(13) 3_757 .
O6 Na1 O2 109.72(13) 2_647 .
O14 Na1 O2 80.07(12) 1_455 .
O10 Na1 O2 81.39(12) . .
O4 Na1 O2 76.24(11) 4_565 .
O13 Na1 Zn1 105.35(11) 3_757 .
O6 Na1 Zn1 139.69(11) 2_647 .
O14 Na1 Zn1 120.12(11) 1_455 .
O10 Na1 Zn1 39.68(8) . .
O4 Na1 Zn1 39.21(7) 4_565 .
O2 Na1 Zn1 62.75(8) . .
O13 Na1 Na3 135.86(10) 3_757 .
O6 Na1 Na3 94.26(12) 2_647 .
O14 Na1 Na3 39.49(9) 1_455 .
O10 Na1 Na3 124.54(11) . .
O4 Na1 Na3 92.66(9) 4_565 .
O2 Na1 Na3 43.39(8) . .
Zn1 Na1 Na3 100.91(6) . .
O15 Na2 O3 114.8(3) 3_767 .
O15 Na2 O11 119.7(2) 3_767 .
O3 Na2 O11 96.05(15) . .
O15 Na2 O16 84.3(3) 3_767 4_665
O3 Na2 O16 160.2(2) . 4_665
O11 Na2 O16 77.30(15) . 4_665
O15 Na2 O17 98.0(3) 3_767 3_767
O3 Na2 O17 83.23(14) . 3_767
O11 Na2 O17 137.79(18) . 3_767
O16 Na2 O17 89.30(15) 4_665 3_767
O15 Na2 O15 23.9(4) 3_767 .
O3 Na2 O15 104.3(2) . .
O11 Na2 O15 143.6(2) . .
O16 Na2 O15 91.3(3) 4_665 .
O17 Na2 O15 75.3(2) 3_767 .
O15 Na2 O1 67.0(3) 3_767 .
O3 Na2 O1 75.85(12) . .
O11 Na2 O1 73.10(12) . .
O16 Na2 O1 118.73(14) 4_665 .
O17 Na2 O1 144.94(15) 3_767 .
O15 Na2 O1 82.9(2) . .
O15 Na2 Na3 89.7(2) 3_767 4_665
O3 Na2 Na3 139.17(13) . 4_665
O11 Na2 Na3 43.32(9) . 4_665
O16 Na2 Na3 39.35(10) 4_665 4_665
O17 Na2 Na3 127.14(13) 3_767 4_665
O15 Na2 Na3 109.2(2) . 4_665
O1 Na2 Na3 85.77(9) . 4_665
O16 Na3 O5 140.15(16) . .
O16 Na3 O9 115.25(16) . 1_455
O5 Na3 O9 93.75(13) . 1_455
O16 Na3 O14 83.16(14) . 1_455
O5 Na3 O14 130.47(14) . 1_455
O9 Na3 O14 80.53(11) 1_455 1_455
O16 Na3 O11 75.47(13) . 4_566
O5 Na3 O11 85.12(13) . 4_566
O9 Na3 O11 78.29(11) 1_455 4_566
O14 Na3 O11 139.56(14) 1_455 4_566
O16 Na3 O2 93.33(14) . .
O5 Na3 O2 76.72(12) . .
O9 Na3 O2 141.97(12) 1_455 .
O14 Na3 O2 78.53(11) 1_455 .
O11 Na3 O2 135.78(12) 4_566 .
O16 Na3 Zn1 103.56(12) . 4_566
O5 Na3 Zn1 87.94(10) . 4_566
O9 Na3 Zn1 29.93(7) 1_455 4_566
O14 Na3 Zn1 106.55(9) 1_455 4_566
O11 Na3 Zn1 48.50(7) 4_566 4_566
O2 Na3 Zn1 162.77(10) . 4_566
O16 Na3 Na2 41.25(11) . 4_566
O5 Na3 Na2 123.83(12) . 4_566
O9 Na3 Na2 84.39(10) 1_455 4_566
O14 Na3 Na2 104.66(11) 1_455 4_566
O11 Na3 Na2 39.42(9) 4_566 4_566
O2 Na3 Na2 131.59(10) . 4_566
Zn1 Na3 Na2 63.93(5) 4_566 4_566
O16 Na3 Na1 76.08(11) . .
O5 Na3 Na1 115.69(11) . .
O9 Na3 Na1 117.13(10) 1_455 .
O14 Na3 Na1 37.62(8) 1_455 .
O11 Na3 Na1 151.40(10) 4_566 .
O2 Na3 Na1 43.62(8) . .
Zn1 Na3 Na1 144.14(6) 4_566 .
Na2 Na3 Na1 114.67(7) 4_566 .
O8 Na4 O7 154.93(14) 4_565 .
O8 Na4 O17 89.28(14) 4_565 .
O7 Na4 O17 103.79(15) . .
O8 Na4 O7 124.05(13) 4_565 3_667
O7 Na4 O7 79.20(12) . 3_667
O17 Na4 O7 83.77(14) . 3_667
O8 Na4 O18 94.15(14) 4_565 .
O7 Na4 O18 75.37(14) . .
O17 Na4 O18 172.97(15) . .
O7 Na4 O18 89.22(13) 3_667 .
O8 Na4 O1 75.66(11) 4_565 .
O7 Na4 O1 79.97(11) . .
O17 Na4 O1 107.71(13) . .
O7 Na4 O1 158.13(12) 3_667 .
O18 Na4 O1 79.12(12) . .
O8 Na4 S1 103.86(10) 4_565 3_667
O7 Na4 S1 100.52(10) . 3_667
O17 Na4 S1 72.16(10) . 3_667
O7 Na4 S1 22.35(8) 3_667 3_667
O18 Na4 S1 101.02(10) . 3_667
O1 Na4 S1 179.51(10) . 3_667
O8 Na4 Zn1 45.94(9) 4_565 .
O7 Na4 Zn1 109.01(10) . .
O17 Na4 Zn1 114.06(11) . .
O7 Na4 Zn1 156.63(12) 3_667 .
O18 Na4 Zn1 72.53(10) . .
O1 Na4 Zn1 33.04(7) . .
S1 Na4 Zn1 146.55(6) 3_667 .
O8 Na4 Na4 161.28(13) 4_565 3_667
O7 Na4 Na4 40.43(8) . 3_667
O17 Na4 Na4 94.61(12) . 3_667
O7 Na4 Na4 38.77(8) 3_667 3_667
O18 Na4 Na4 80.22(11) . 3_667
O1 Na4 Na4 120.11(10) . 3_667
S1 Na4 Na4 60.38(6) 3_667 3_667
Zn1 Na4 Na4 144.46(9) . 3_667
O6 S1 O5 113.8(2) . .
O6 S1 O7 111.7(2) . .
O5 S1 O7 111.4(2) . .
O6 S1 C2 106.78(19) . .
O5 S1 C2 106.8(2) . .
O7 S1 C2 105.91(19) . .
O6 S1 Na4 87.17(15) . 3_667
O5 S1 Na4 95.76(14) . 3_667
O7 S1 Na4 39.81(13) . 3_667
C2 S1 Na4 145.09(14) . 3_667
O13 S2 O12 113.4(2) . .
O13 S2 O14 113.3(2) . .
O12 S2 O14 111.1(2) . .
O13 S2 C6 106.71(18) . .
O12 S2 C6 106.85(19) . .
O14 S2 C6 104.7(2) . .
C1 O1 Zn1 116.8(3) . .
C1 O1 Na4 110.0(3) . .
Zn1 O1 Na4 99.75(11) . .
C1 O1 Na2 104.4(2) . .
Zn1 O1 Na2 98.73(12) . .
Na4 O1 Na2 127.45(13) . .
C1 O2 Na3 125.6(3) . .
C1 O2 Na1 137.0(3) . .
Na3 O2 Na1 92.99(12) . .
C4 O3 Na2 162.2(3) . .
C4 O4 Zn1 118.0(3) . 4_666
C4 O4 Na1 126.0(3) . 4_666
Zn1 O4 Na1 88.01(10) 4_666 4_666
S1 O5 Na3 138.4(2) . .
S1 O6 Na1 166.4(2) . 2_657
S1 O7 Na4 137.7(2) . .
S1 O7 Na4 117.84(18) . 3_667
Na4 O7 Na4 100.80(12) . 3_667
C5 O8 Na4 146.2(3) . 4_666
C5 O9 Zn1 104.7(3) . 4_666
C5 O9 Na3 132.9(3) . 1_655
Zn1 O9 Na3 113.00(13) 4_666 1_655
C8 O10 Zn1 109.4(3) . .
C8 O10 Na1 143.5(3) . .
Zn1 O10 Na1 89.89(12) . .
C8 O11 Na2 138.7(3) . .
C8 O11 Na3 122.9(3) . 4_665
Na2 O11 Na3 97.26(14) . 4_665
S2 O13 Na1 161.7(2) . 3_757
S2 O14 Na1 132.1(2) . 1_655
S2 O14 Na3 124.09(18) . 1_655
Na1 O14 Na3 102.89(12) 1_655 1_655
Na3 O16 Na2 99.40(16) . 4_566
Na2 O15 Na2 156.1(4) 3_767 .
Na4 O17 Na2 124.30(16) . 3_767
O2 C1 O1 125.3(4) . .
O2 C1 C2 119.1(4) . .
O1 C1 C2 115.6(4) . .
C3 C2 C1 112.3(4) . .
C3 C2 S1 111.8(3) . .
C1 C2 S1 108.8(3) . .
C3 C2 H2A 107.9 . .
C1 C2 H2A 107.9 . .
S1 C2 H2A 107.9 . .
C4 C3 C2 111.2(4) . .
C4 C3 H3A 109.4 . .
C2 C3 H3A 109.4 . .
C4 C3 H3B 109.4 . .
C2 C3 H3B 109.4 . .
H3A C3 H3B 108.0 . .
O3 C4 O4 124.6(4) . .
O3 C4 C3 121.4(4) . .
O4 C4 C3 114.0(4) . .
O8 C5 O9 123.4(4) . .
O8 C5 C6 120.4(4) . .
O9 C5 C6 116.2(4) . .
C5 C6 C7 113.4(3) . .
C5 C6 S2 106.6(3) . .
C7 C6 S2 113.7(3) . .
C5 C6 H6B 107.6 . .
C7 C6 H6B 107.6 . .
S2 C6 H6B 107.6 . .
C8 C7 C6 111.4(4) . .
C8 C7 H7B 109.4 . .
C6 C7 H7B 109.4 . .
C8 C7 H7C 109.4 . .
C6 C7 H7C 109.4 . .
H7B C7 H7C 108.0 . .
O11 C8 O10 121.9(4) . .
O11 C8 C7 120.4(4) . .
O10 C8 C7 117.6(4) . .

loop_
_geom_bond_atom_site_label_1
_geom_bond_atom_site_label_2
_geom_bond_distance
_geom_bond_site_symmetry_2
Zn1 O9 1.972(3) 4_565
Zn1 O4 1.977(3) 4_565
Zn1 O10 1.996(3) .
Zn1 O1 2.002(3) .
Na1 O13 2.292(4) 3_757
Na1 O6 2.330(4) 2_647
Na1 O14 2.330(3) 1_455
Na1 O10 2.410(3) .
Na1 O4 2.491(3) 4_565
Na1 O2 2.570(4) .
Na2 O15 2.274(11) 3_767
Na2 O3 2.297(4) .
Na2 O11 2.334(4) .
Na2 O16 2.437(5) 4_665
Na2 O17 2.489(4) 3_767
Na2 O15 2.659(11) .
Na3 O16 2.344(4) .
Na3 O5 2.367(4) .
Na3 O9 2.382(3) 1_455
Na3 O14 2.427(4) 1_455
Na3 O11 2.522(4) 4_566
Na3 O2 2.560(4) .
Na4 O8 2.288(4) 4_565
Na4 O7 2.362(4) .
Na4 O17 2.437(4) .
Na4 O7 2.446(4) 3_667
Na4 O18 2.637(5) .
Na4 O1 2.695(4) .
S1 O6 1.435(3) .
S1 O5 1.452(4) .
S1 O7 1.453(3) .
S1 C2 1.788(4) .
S1 Na4 3.378(2) 3_667
S2 O13 1.436(3) .
S2 O12 1.450(3) .
S2 O14 1.460(3) .
S2 C6 1.805(4) .
O1 C1 1.280(5) .
O2 C1 1.237(5) .
O3 C4 1.222(5) .
O4 C4 1.289(5) .
O4 Zn1 1.977(3) 4_666
O4 Na1 2.491(3) 4_666
O6 Na1 2.330(4) 2_657
O7 Na4 2.446(4) 3_667
O8 C5 1.236(5) .
O8 Na4 2.288(4) 4_666
O9 C5 1.274(5) .
O9 Zn1 1.972(3) 4_666
O9 Na3 2.382(3) 1_655
O10 C8 1.277(5) .
O11 C8 1.245(5) .
O11 Na3 2.522(4) 4_665
O13 Na1 2.292(4) 3_757
O14 Na1 2.330(3) 1_655
O14 Na3 2.427(4) 1_655
O16 Na2 2.437(5) 4_566
O15 Na2 2.274(11) 3_767
O17 Na2 2.489(4) 3_767
C1 C2 1.544(6) .
C2 C3 1.525(5) .
C2 H2A 0.9800 .
C3 C4 1.512(6) .
C3 H3A 0.9700 .
C3 H3B 0.9700 .
C5 C6 1.516(5) .
C6 C7 1.522(5) .
C6 H6B 0.9800 .
C7 C8 1.516(6) .
C7 H7B 0.9700 .
C7 H7C 0.9700 .
